data_2221767
loop_
_publ_author_name
'Kumarasinghe, Isuru R.'
'Hruby, Victor J.'
'Nichol, Gary S.'

_publ_section_title
;
 1-(4-Methoxyphenyl)-3-phenyl-1<i>H</i>-pyrazol-5-amine
;
_journal_coeditor_code LH2810
_journal_issue 5
_journal_name_full 'Acta Crystallographica Section E'
_journal_page_first o1170
_journal_paper_doi 10.1107/S1600536809015463
_journal_volume 65
_journal_year 2009
_chemical_formula_iupac 'C16 H15 N3 O'
_chemical_formula_moiety 'C16 H15 N3 O'
_chemical_formula_sum 'C16 H15 N3 O'
_chemical_formula_weight 265.31
_chemical_name_systematic
;
1-(4-Methoxyphenyl)-3-phenyl-1<i>H</i>-pyrazol-5-amine
;
_space_group_IT_number 61
_symmetry_cell_setting orthorhombic
_symmetry_space_group_name_Hall '-P 2ac 2ab'
_symmetry_space_group_name_H-M 'P b c a'
_atom_sites_solution_hydrogens difmap
_atom_sites_solution_primary direct
_atom_sites_solution_secondary difmap
_audit_creation_method SHELXL-97
_cell_angle_alpha 90.00
_cell_angle_beta 90.00
_cell_angle_gamma 90.00
_cell_formula_units_Z 8
_cell_length_a 14.9638(6)
_cell_length_b 6.3639(2)
_cell_length_c 28.2466(12)
_cell_measurement_reflns_used 2475
_cell_measurement_temperature 296(2)
_cell_measurement_theta_max 28.56
_cell_measurement_theta_min 2.65
_cell_volume 2689.87(18)
_computing_cell_refinement 'SAINT (Bruker, 2007)'
_computing_data_collection 'APEX2 (Bruker, 2007)'
_computing_data_reduction 'SAINT (Bruker, 2007)'
_computing_molecular_graphics
;
ORTEP-3 for Windows (Farrugia, 1997) and Mercury (Macrae <i>et al.</i>,
2008)
;
_computing_publication_material 'SHELXTL (Sheldrick, 2008) and local programs'
_computing_structure_refinement 'SHELXTL (Sheldrick, 2008)'
_computing_structure_solution 'SHELXTL (Sheldrick, 2008)'
_diffrn_ambient_temperature 296(2)
_diffrn_measured_fraction_theta_full 0.924
_diffrn_measured_fraction_theta_max 0.901
_diffrn_measurement_device_type 'Bruker Kappa APEXII'
_diffrn_measurement_method '\f and \w'
_diffrn_radiation_monochromator graphite
_diffrn_radiation_source 'sealed tube'
_diffrn_radiation_type MoK\a
_diffrn_radiation_wavelength 0.71073
_diffrn_reflns_av_R_equivalents 0.0311
_diffrn_reflns_av_sigmaI/netI 0.0247
_diffrn_reflns_limit_h_max 16
_diffrn_reflns_limit_h_min -19
_diffrn_reflns_limit_k_max 6
_diffrn_reflns_limit_k_min -7
_diffrn_reflns_limit_l_max 37
_diffrn_reflns_limit_l_min -36
_diffrn_reflns_number 11632
_diffrn_reflns_theta_full 26.00
_diffrn_reflns_theta_max 28.28
_diffrn_reflns_theta_min 1.98
_diffrn_standards_number 0
_exptl_absorpt_coefficient_mu 0.085
_exptl_absorpt_correction_type none
_exptl_crystal_colour colourless
_exptl_crystal_density_diffrn 1.310
_exptl_crystal_density_method 'not measured'
_exptl_crystal_description plate
_exptl_crystal_F_000 1120
_exptl_crystal_size_max 0.35
_exptl_crystal_size_mid 0.35
_exptl_crystal_size_min 0.05
_refine_diff_density_max 0.197
_refine_diff_density_min -0.150
_refine_ls_extinction_method none
_refine_ls_goodness_of_fit_ref 1.024
_refine_ls_hydrogen_treatment mixed
_refine_ls_matrix_type full
_refine_ls_number_parameters 190
_refine_ls_number_reflns 3019
_refine_ls_number_restraints 0
_refine_ls_restrained_S_all 1.024
_refine_ls_R_factor_all 0.0625
_refine_ls_R_factor_gt 0.0436
_refine_ls_shift/su_max 0.001
_refine_ls_shift/su_mean 0.000
_refine_ls_structure_factor_coef Fsqd
_refine_ls_weighting_details 'calc w=1/[\s^2^(Fo^2^)+(0.048P)^2^+0.671P] where P=(Fo^2^+2Fc^2^)/3'
_refine_ls_weighting_scheme calc
_refine_ls_wR_factor_gt 0.1008
_refine_ls_wR_factor_ref 0.1113
_reflns_number_gt 2256
_reflns_number_total 3019
_reflns_threshold_expression I>2\s(I)
_cod_data_source_file lh2810.cif
_cod_data_source_block I
_cod_database_code 2221767
_cod_database_fobs_code 2221767

loop_
_symmetry_equiv_pos_as_xyz
'x, y, z'
'-x+1/2, -y, z+1/2'
'-x, y+1/2, -z+1/2'
'x+1/2, -y+1/2, -z'
'-x, -y, -z'
'x-1/2, y, -z-1/2'
'x, -y-1/2, z-1/2'
'-x-1/2, y-1/2, z'

loop_
_atom_site_type_symbol
_atom_site_label
_atom_site_fract_x
_atom_site_fract_y
_atom_site_fract_z
_atom_site_U_iso_or_equiv
_atom_site_adp_type
_atom_site_calc_flag
_atom_site_refinement_flags
_atom_site_occupancy
_atom_site_disorder_assembly
_atom_site_disorder_group
O O 0.37170(8) 0.3584(2) 0.56552(3) 0.0537(3) Uani d . 1 . .
N N1 0.38199(8) 0.10523(19) 0.75399(4) 0.0327(3) Uani d . 1 . .
N N2 0.37654(8) 0.2595(2) 0.78830(4) 0.0357(3) Uani d . 1 . .
N N3 0.39632(11) -0.2693(2) 0.74725(6) 0.0506(4) Uani d . 1 . .
H H3NA 0.3945(12) -0.386(3) 0.7646(6) 0.057(6) Uiso d . 1 . .
H H3NB 0.3982(15) -0.264(4) 0.7192(8) 0.083(8) Uiso d . 1 . .
C C1 0.38472(9) 0.1542(2) 0.82878(5) 0.0334(3) Uani d . 1 . .
C C2 0.39560(10) -0.0607(3) 0.82140(5) 0.0401(4) Uani d . 1 . .
H H2 0.4031 -0.1639 0.8444 0.048 Uiso calc R 1 . .
C C3 0.39302(9) -0.0890(2) 0.77325(5) 0.0359(3) Uani d . 1 . .
C C4 0.37681(9) 0.1656(2) 0.70563(4) 0.0317(3) Uani d . 1 . .
C C5 0.42957(9) 0.0699(3) 0.67137(5) 0.0391(4) Uani d . 1 . .
H H5 0.4681 -0.0386 0.6797 0.047 Uiso calc R 1 . .
C C6 0.42468(10) 0.1361(3) 0.62484(5) 0.0414(4) Uani d . 1 . .
H H6 0.4586 0.0688 0.6018 0.050 Uiso calc R 1 . .
C C7 0.36981(9) 0.3015(3) 0.61242(5) 0.0379(4) Uani d . 1 . .
C C8 0.31728(9) 0.3982(2) 0.64632(5) 0.0374(3) Uani d . 1 . .
H H8 0.2803 0.5097 0.6381 0.045 Uiso calc R 1 . .
C C9 0.32044(9) 0.3268(2) 0.69274(4) 0.0347(3) Uani d . 1 . .
H H9 0.2840 0.3887 0.7155 0.042 Uiso calc R 1 . .
C C10 0.32253(15) 0.5386(4) 0.55199(6) 0.0687(6) Uani d . 1 . .
H H10A 0.2604 0.5175 0.5591 0.103 Uiso calc R 1 . .
H H10B 0.3296 0.5620 0.5186 0.103 Uiso calc R 1 . .
H H10C 0.3442 0.6587 0.5691 0.103 Uiso calc R 1 . .
C C11 0.38252(9) 0.2644(3) 0.87483(5) 0.0354(3) Uani d . 1 . .
C C12 0.33514(10) 0.4489(3) 0.88095(5) 0.0421(4) Uani d . 1 . .
H H12 0.3041 0.5073 0.8556 0.050 Uiso calc R 1 . .
C C13 0.33371(12) 0.5473(3) 0.92489(6) 0.0534(4) Uani d . 1 . .
H H13 0.3018 0.6714 0.9289 0.064 Uiso calc R 1 . .
C C14 0.37933(12) 0.4620(3) 0.96249(6) 0.0567(5) Uani d . 1 . .
H H14 0.3784 0.5285 0.9918 0.068 Uiso calc R 1 . .
C C15 0.42634(12) 0.2785(3) 0.95670(5) 0.0550(5) Uani d . 1 . .
H H15 0.4571 0.2207 0.9822 0.066 Uiso calc R 1 . .
C C16 0.42822(11) 0.1790(3) 0.91320(5) 0.0448(4) Uani d . 1 . .
H H16 0.4601 0.0546 0.9096 0.054 Uiso calc R 1 . .

loop_
_atom_site_aniso_label
_atom_site_aniso_U_11
_atom_site_aniso_U_22
_atom_site_aniso_U_33
_atom_site_aniso_U_12
_atom_site_aniso_U_13
_atom_site_aniso_U_23
O 0.0695(8) 0.0595(9) 0.0320(5) 0.0105(6) 0.0029(5) 0.0047(5)
N1 0.0413(6) 0.0248(8) 0.0320(5) -0.0005(5) -0.0026(4) -0.0017(4)
N2 0.0451(7) 0.0306(8) 0.0315(5) -0.0003(5) -0.0004(5) -0.0021(5)
N3 0.0764(10) 0.0275(9) 0.0478(8) -0.0004(7) -0.0067(7) -0.0014(7)
C1 0.0349(7) 0.0311(9) 0.0342(6) -0.0036(6) 0.0004(5) 0.0033(6)
C2 0.0495(8) 0.0308(10) 0.0399(7) -0.0004(7) -0.0037(6) 0.0071(6)
C3 0.0386(7) 0.0260(9) 0.0430(7) -0.0005(6) -0.0046(5) 0.0011(6)
C4 0.0347(7) 0.0290(9) 0.0315(6) -0.0037(6) -0.0026(5) 0.0003(5)
C5 0.0389(7) 0.0379(10) 0.0406(7) 0.0068(6) -0.0009(6) -0.0013(6)
C6 0.0425(8) 0.0448(11) 0.0370(7) 0.0064(7) 0.0045(6) -0.0061(6)
C7 0.0418(7) 0.0405(10) 0.0315(6) -0.0032(6) -0.0007(5) -0.0002(6)
C8 0.0427(8) 0.0324(9) 0.0370(7) 0.0053(6) -0.0031(5) -0.0006(6)
C9 0.0373(7) 0.0327(9) 0.0342(6) 0.0017(6) 0.0012(5) -0.0048(6)
C10 0.0913(15) 0.0668(16) 0.0481(10) 0.0174(12) -0.0012(9) 0.0197(9)
C11 0.0380(7) 0.0355(10) 0.0328(6) -0.0062(6) 0.0033(5) 0.0032(6)
C12 0.0463(8) 0.0394(10) 0.0406(7) 0.0001(7) 0.0015(6) 0.0012(7)
C13 0.0587(10) 0.0483(12) 0.0532(9) 0.0046(8) 0.0083(7) -0.0089(8)
C14 0.0659(11) 0.0678(15) 0.0363(8) -0.0051(10) 0.0071(7) -0.0104(8)
C15 0.0639(11) 0.0683(15) 0.0329(7) -0.0030(9) -0.0023(7) 0.0052(8)
C16 0.0525(9) 0.0436(11) 0.0382(7) 0.0026(8) 0.0003(6) 0.0046(7)

loop_
_atom_type_symbol
_atom_type_description
_atom_type_scat_dispersion_real
_atom_type_scat_dispersion_imag
_atom_type_scat_source
C C 0.0033 0.0016 'International Tables Vol C Tables 4.2.6.8 and 6.1.1.4'
H H 0.0000 0.0000 'International Tables Vol C Tables 4.2.6.8 and 6.1.1.4'
N N 0.0061 0.0033 'International Tables Vol C Tables 4.2.6.8 and 6.1.1.4'
O O 0.0106 0.0060 'International Tables Vol C Tables 4.2.6.8 and 6.1.1.4'

loop_
_geom_angle_atom_site_label_1
_geom_angle_atom_site_label_2
_geom_angle_atom_site_label_3
_geom_angle_site_symmetry_1
_geom_angle_site_symmetry_3
_geom_angle
_geom_angle_publ_flag
C7 O C10 . . 117.63(13) ?
N2 N1 C3 . . 111.85(11) ?
N2 N1 C4 . . 118.61(12) ?
C3 N1 C4 . . 129.54(12) ?
N1 N2 C1 . . 103.86(12) ?
H3NA N3 H3NB . . 126(2) ?
H3NA N3 C3 . . 113.9(12) ?
H3NB N3 C3 . . 120.3(18) ?
N2 C1 C2 . . 112.11(12) ?
N2 C1 C11 . . 121.01(14) ?
C2 C1 C11 . . 126.87(13) ?
C1 C2 H2 . . 127.1 ?
C1 C2 C3 . . 105.89(13) ?
H2 C2 C3 . . 127.1 ?
N1 C3 N3 . . 123.63(13) ?
N1 C3 C2 . . 106.28(13) ?
N3 C3 C2 . . 130.03(15) ?
N1 C4 C5 . . 121.32(13) ?
N1 C4 C9 . . 119.27(12) ?
C5 C4 C9 . . 119.38(12) ?
C4 C5 H5 . . 120.1 ?
C4 C5 C6 . . 119.90(14) ?
H5 C5 C6 . . 120.1 ?
C5 C6 H6 . . 119.8 ?
C5 C6 C7 . . 120.38(13) ?
H6 C6 C7 . . 119.8 ?
O C7 C6 . . 115.73(13) ?
O C7 C8 . . 124.18(14) ?
C6 C7 C8 . . 120.09(13) ?
C7 C8 H8 . . 120.4 ?
C7 C8 C9 . . 119.26(14) ?
H8 C8 C9 . . 120.4 ?
C4 C9 C8 . . 120.95(13) ?
C4 C9 H9 . . 119.5 ?
C8 C9 H9 . . 119.5 ?
O C10 H10A . . 109.5 ?
O C10 H10B . . 109.5 ?
O C10 H10C . . 109.5 ?
H10A C10 H10B . . 109.5 ?
H10A C10 H10C . . 109.5 ?
H10B C10 H10C . . 109.5 ?
C1 C11 C12 . . 121.62(13) ?
C1 C11 C16 . . 119.26(14) ?
C12 C11 C16 . . 119.10(14) ?
C11 C12 H12 . . 119.9 ?
C11 C12 C13 . . 120.14(15) ?
H12 C12 C13 . . 119.9 ?
C12 C13 H13 . . 119.9 ?
C12 C13 C14 . . 120.28(17) ?
H13 C13 C14 . . 119.9 ?
C13 C14 H14 . . 120.1 ?
C13 C14 C15 . . 119.89(15) ?
H14 C14 C15 . . 120.1 ?
C14 C15 H15 . . 119.8 ?
C14 C15 C16 . . 120.38(15) ?
H15 C15 C16 . . 119.8 ?
C11 C16 C15 . . 120.20(16) ?
C11 C16 H16 . . 119.9 ?
C15 C16 H16 . . 119.9 ?

loop_
_geom_bond_atom_site_label_1
_geom_bond_atom_site_label_2
_geom_bond_site_symmetry_2
_geom_bond_distance
_geom_bond_publ_flag
O C7 . 1.3736(16) ?
O C10 . 1.415(2) ?
N1 N2 . 1.3820(16) ?
N1 C3 . 1.3607(19) ?
N1 C4 . 1.4211(16) ?
N2 C1 . 1.3307(17) ?
N3 H3NA . 0.89(2) ?
N3 H3NB . 0.79(2) ?
N3 C3 . 1.363(2) ?
C1 C2 . 1.393(2) ?
C1 C11 . 1.4782(19) ?
C2 H2 . 0.9300 ?
C2 C3 . 1.373(2) ?
C4 C5 . 1.3896(19) ?
C4 C9 . 1.377(2) ?
C5 H5 . 0.9300 ?
C5 C6 . 1.3823(19) ?
C6 H6 . 0.9300 ?
C6 C7 . 1.380(2) ?
C7 C8 . 1.3834(19) ?
C8 H8 . 0.9300 ?
C8 C9 . 1.3885(18) ?
C9 H9 . 0.9300 ?
C10 H10A . 0.9600 ?
C10 H10B . 0.9600 ?
C10 H10C . 0.9600 ?
C11 C12 . 1.382(2) ?
C11 C16 . 1.392(2) ?
C12 H12 . 0.9300 ?
C12 C13 . 1.391(2) ?
C13 H13 . 0.9300 ?
C13 C14 . 1.374(2) ?
C14 H14 . 0.9300 ?
C14 C15 . 1.373(3) ?
C15 H15 . 0.9300 ?
C15 C16 . 1.383(2) ?
C16 H16 . 0.9300 ?

loop_
_geom_hbond_atom_site_label_D
_geom_hbond_atom_site_label_H
_geom_hbond_atom_site_label_A
_geom_hbond_site_symmetry_A
_geom_hbond_distance_DH
_geom_hbond_distance_HA
_geom_hbond_distance_DA
_geom_hbond_angle_DHA
_geom_hbond_publ_flag
N3 H3NA N2 1_545 0.89(2) 2.37(2) 3.228(2) 162.5(16) y

loop_
_geom_torsion_atom_site_label_1
_geom_torsion_atom_site_label_2
_geom_torsion_atom_site_label_3
_geom_torsion_atom_site_label_4
_geom_torsion_site_symmetry_1
_geom_torsion_site_symmetry_2
_geom_torsion_site_symmetry_3
_geom_torsion_site_symmetry_4
_geom_torsion
_geom_torsion_publ_flag
C3 N1 N2 C1 . . . . 0.13(14) ?
C4 N1 N2 C1 . . . . -179.13(11) ?
N1 N2 C1 C2 . . . . 0.31(15) ?
N1 N2 C1 C11 . . . . 179.87(11) ?
N2 C1 C2 C3 . . . . -0.62(17) ?
C11 C1 C2 C3 . . . . 179.85(13) ?
N2 N1 C3 N3 . . . . 176.99(14) ?
N2 N1 C3 C2 . . . . -0.51(16) ?
C4 N1 C3 N3 . . . . -3.9(2) ?
C4 N1 C3 C2 . . . . 178.65(12) ?
C1 C2 C3 N1 . . . . 0.65(16) ?
C1 C2 C3 N3 . . . . -176.62(16) ?
N2 N1 C4 C5 . . . . 141.21(14) ?
N2 N1 C4 C9 . . . . -36.72(18) ?
C3 N1 C4 C5 . . . . -37.9(2) ?
C3 N1 C4 C9 . . . . 144.17(15) ?
N1 C4 C5 C6 . . . . -178.27(13) ?
C9 C4 C5 C6 . . . . -0.3(2) ?
C4 C5 C6 C7 . . . . 2.1(2) ?
C10 O C7 C6 . . . . -174.60(16) ?
C10 O C7 C8 . . . . 5.6(2) ?
C5 C6 C7 O . . . . 178.30(14) ?
C5 C6 C7 C8 . . . . -1.9(2) ?
O C7 C8 C9 . . . . 179.71(14) ?
C6 C7 C8 C9 . . . . -0.1(2) ?
N1 C4 C9 C8 . . . . 176.33(13) ?
C5 C4 C9 C8 . . . . -1.6(2) ?
C7 C8 C9 C4 . . . . 1.8(2) ?
N2 C1 C11 C12 . . . . 29.1(2) ?
N2 C1 C11 C16 . . . . -151.79(14) ?
C2 C1 C11 C12 . . . . -151.35(15) ?
C2 C1 C11 C16 . . . . 27.7(2) ?
C1 C11 C12 C13 . . . . 179.32(14) ?
C16 C11 C12 C13 . . . . 0.3(2) ?
C11 C12 C13 C14 . . . . 0.0(3) ?
C12 C13 C14 C15 . . . . -0.2(3) ?
C13 C14 C15 C16 . . . . 0.1(3) ?
C14 C15 C16 C11 . . . . 0.1(3) ?
C1 C11 C16 C15 . . . . -179.39(15) ?
C12 C11 C16 C15 . . . . -0.3(2) ?

loop_
_cod_related_entry_id
_cod_related_entry_database
_cod_related_entry_code
1 ChemSpider 3334811
